data_7060195
loop_
_publ_author_name
'Vieriu, Sabina-M\(ad\(alina'
'Some\,san, Adrian-Alexandru'
'Silvestru, Cristian'
'Licarete, Emilia'
'Banciu, Manuela'
'Varga, Richard A.'

_publ_section_title
;
 Synthesis, structural characterization and in vitro antiproliferative
 effects of novel organotin(iv) compounds with nicotinate and
 isonicotinate moieties on carcinoma cells
;
_journal_issue 2
_journal_name_full 'New Journal of Chemistry'
_journal_page_first 1020
_journal_page_last 1028
_journal_paper_doi 10.1039/D0NJ05069E
_journal_volume 45
_journal_year 2021
_chemical_formula_sum 'C15 H15 N O3 Sn'
_chemical_formula_weight 375.97
_space_group_crystal_system orthorhombic
_space_group_IT_number 19
_space_group_name_Hall 'P 2ac 2ab'
_space_group_name_H-M_alt 'P 21 21 21'
_atom_sites_solution_hydrogens geom
_atom_sites_solution_primary intrinsec
_audit_update_record
;
2020-05-15 deposited with the CCDC.	2020-12-01 downloaded from the CCDC.
;
_cell_angle_alpha 90
_cell_angle_beta 90
_cell_angle_gamma 90
_cell_formula_units_Z 4
_cell_length_a 7.2969(6)
_cell_length_b 10.3968(8)
_cell_length_c 19.3079(12)
_cell_measurement_reflns_used 3440
_cell_measurement_temperature 100.(2)
_cell_measurement_theta_max 29.25
_cell_measurement_theta_min 2.98
_cell_volume 1464.78(19)
_computing_cell_refinement 'SAINT V8.38A (Bruker AXS Inc., 2017)'
_computing_data_collection 'APEX3 (Bruker, 2018)'
_computing_data_reduction 'SAINT V8.38A (Bruker AXS Inc., 2017)'
_computing_molecular_graphics 'shelXle (C.B. Huebschle, rev 924)'
_computing_structure_refinement 'SHELXL-2018/3 (Sheldrick, 2018)'
_computing_structure_solution 'SHELXT 2014/5 (Sheldrick, 2014)'
_diffrn_ambient_temperature 100.(2)
_diffrn_measured_fraction_theta_full 1.000
_diffrn_measured_fraction_theta_max 1.000
_diffrn_measurement_device_type 'Bruker D8 Venture Photon II CPAD Detector'
_diffrn_measurement_method 'phi and omega scans'
_diffrn_radiation_monochromator 'HELIOS optics'
_diffrn_radiation_type MoK\a
_diffrn_radiation_wavelength 0.71073
_diffrn_reflns_av_R_equivalents 0.0259
_diffrn_reflns_av_unetI/netI 0.0182
_diffrn_reflns_limit_h_max 9
_diffrn_reflns_limit_h_min -9
_diffrn_reflns_limit_k_max 11
_diffrn_reflns_limit_k_min -13
_diffrn_reflns_limit_l_max 25
_diffrn_reflns_limit_l_min -25
_diffrn_reflns_number 19773
_diffrn_reflns_theta_full 28.31
_diffrn_reflns_theta_max 28.31
_diffrn_reflns_theta_min 2.23
_diffrn_source 'Incoatec Mo-ImuS3.0 microfocus source'
_exptl_absorpt_coefficient_mu 1.750
_exptl_absorpt_correction_T_max 0.90
_exptl_absorpt_correction_T_min 0.83
_exptl_absorpt_correction_type multi-scan
_exptl_absorpt_process_details
;
SADABS-2016/2 - Bruker AXS area detector scaling and absorption correction
;
_exptl_crystal_colour colourless
_exptl_crystal_density_diffrn 1.705
_exptl_crystal_density_method 'not measured'
_exptl_crystal_description block
_exptl_crystal_F_000 744
_exptl_crystal_size_max 0.110
_exptl_crystal_size_mid 0.075
_exptl_crystal_size_min 0.060
_refine_diff_density_max 0.444
_refine_diff_density_min -0.266
_refine_ls_abs_structure_details
;

Refined as an inversion twin.
;
_refine_ls_abs_structure_Flack 0.44(2)
_refine_ls_extinction_method none
_refine_ls_goodness_of_fit_ref 1.072
_refine_ls_hydrogen_treatment constr
_refine_ls_matrix_type full
_refine_ls_number_parameters 184
_refine_ls_number_reflns 3644
_refine_ls_number_restraints 0
_refine_ls_restrained_S_all 1.072
_refine_ls_R_factor_all 0.0141
_refine_ls_R_factor_gt 0.0136
_refine_ls_shift/su_max 0.001
_refine_ls_shift/su_mean 0.000
_refine_ls_structure_factor_coef Fsqd
_refine_ls_weighting_details 'w=1/[\s^2^(Fo^2^)+(0.0160P)^2^+0.3649P] where P=(Fo^2^+2Fc^2^)/3'
_refine_ls_weighting_scheme calc
_refine_ls_wR_factor_gt 0.0336
_refine_ls_wR_factor_ref 0.0339
_reflns_number_gt 3591
_reflns_number_total 3644
_reflns_threshold_expression 'I > 2\s(I)'
_cod_data_source_file d0nj05069e2.cif
_cod_data_source_block 017richy
_cod_depositor_comments 'Adding full bibliography for 7060192--7060195.cif.'
_cod_database_code 7060195

loop_
_space_group_symop_operation_xyz
'x, y, z'
'-x+1/2, -y, z+1/2'
'-x, y+1/2, -z+1/2'
'x+1/2, -y+1/2, -z'

loop_
_atom_site_type_symbol
_atom_site_label
_atom_site_fract_x
_atom_site_fract_y
_atom_site_fract_z
_atom_site_U_iso_or_equiv
_atom_site_adp_type
_atom_site_calc_flag
_atom_site_refinement_flags_adp
_atom_site_refinement_flags_occupancy
_atom_site_refinement_flags_posn
_atom_site_occupancy
_atom_site_disorder_assembly
_atom_site_disorder_group
Sn Sn1 0.30276(2) 0.47257(2) 0.46680(2) 0.01211(4) Uani d . . . 1 . .
O O1 0.2936(3) 0.68151(15) 0.53473(9) 0.0215(3) Uani d . . . 1 . .
N N1 0.3606(3) -0.1543(2) 0.33006(12) 0.0235(5) Uani d . . . 1 . .
C C1 0.3195(4) 0.4241(2) 0.57416(11) 0.0147(4) Uani d . . . 1 . .
O O2 0.3054(3) 0.27617(15) 0.44159(8) 0.0163(3) Uani d . . . 1 . .
C C2 0.3183(3) 0.5249(2) 0.62266(11) 0.0163(4) Uani d . . . 1 . .
O O3 0.3070(3) 0.33013(16) 0.32980(8) 0.0198(3) Uani d . . . 1 . .
C C3 0.3344(3) 0.5018(2) 0.69352(12) 0.0218(6) Uani d . . . 1 . .
H H3 0.332495 0.571324 0.725445 0.026 Uiso calc U . R 1 . .
C C4 0.3531(4) 0.3768(3) 0.71694(13) 0.0236(6) Uani d . . . 1 . .
H H4 0.363863 0.359817 0.765113 0.028 Uiso calc U . R 1 . .
C C5 0.3559(4) 0.2762(3) 0.66965(13) 0.0217(6) Uani d . . . 1 . .
H H5 0.369891 0.190361 0.685737 0.026 Uiso calc U . R 1 . .
C C6 0.3386(3) 0.2995(2) 0.59888(13) 0.0168(5) Uani d . . . 1 . .
H H6 0.339799 0.229482 0.567268 0.02 Uiso calc U . R 1 . .
C C7 0.3001(4) 0.6557(2) 0.59644(13) 0.0202(5) Uani d . . . 1 . .
H H7 0.292898 0.72424 0.628871 0.024 Uiso calc U . R 1 . .
C C9 0.3260(3) 0.1084(2) 0.35985(11) 0.0134(4) Uani d . . . 1 . .
C C8 0.3112(4) 0.2491(2) 0.37579(11) 0.0141(4) Uani d . . . 1 . .
C C10 0.2978(3) 0.0161(2) 0.41068(11) 0.0164(4) Uani d . . . 1 . .
H H10 0.266876 0.040708 0.456603 0.02 Uiso calc U . R 1 . .
C C11 0.3158(4) -0.1126(2) 0.39317(12) 0.0207(5) Uani d . . . 1 . .
H H11 0.294899 -0.174936 0.428278 0.025 Uiso calc U . R 1 . .
C C12 0.3887(4) -0.0634(3) 0.28160(13) 0.0222(6) Uani d . . . 1 . .
H H12 0.422437 -0.090443 0.236372 0.027 Uiso calc U . R 1 . .
C C13 0.3714(3) 0.0667(2) 0.29365(12) 0.0174(5) Uani d . . . 1 . .
H H13 0.390251 0.126858 0.257311 0.021 Uiso calc U . R 1 . .
C C14 0.5433(3) 0.5423(3) 0.41782(12) 0.0182(5) Uani d . . . 1 . .
H H14A 0.622734 0.469762 0.405645 0.027 Uiso calc U . R 1 . .
H H14B 0.608537 0.600033 0.449468 0.027 Uiso calc U . R 1 . .
H H14C 0.509649 0.589359 0.37571 0.027 Uiso calc U . R 1 . .
C C15 0.0537(3) 0.5390(3) 0.42345(12) 0.0203(5) Uani d . . . 1 . .
H H15A -0.011224 0.466889 0.40186 0.03 Uiso calc U . R 1 . .
H H15B 0.079799 0.604683 0.388401 0.03 Uiso calc U . R 1 . .
H H15C -0.022871 0.576247 0.460024 0.03 Uiso calc U . R 1 . .

loop_
_atom_site_aniso_label
_atom_site_aniso_U_11
_atom_site_aniso_U_22
_atom_site_aniso_U_33
_atom_site_aniso_U_12
_atom_site_aniso_U_13
_atom_site_aniso_U_23
Sn1 0.01374(7) 0.01000(7) 0.01258(7) 0.00007(6) 0.00068(6) 0.00051(6)
O1 0.0293(9) 0.0141(8) 0.0212(8) 0.0003(7) 0.0038(10) 0.0003(7)
N1 0.0274(12) 0.0165(11) 0.0266(12) 0.0012(9) -0.0028(9) -0.0061(9)
C1 0.0140(11) 0.0148(10) 0.0153(10) 0.0001(10) 0.0013(9) 0.0008(8)
O2 0.0245(8) 0.0122(7) 0.0121(7) 0.0006(8) 0.0003(8) -0.0005(6)
C2 0.0154(10) 0.0157(10) 0.0177(10) -0.0003(12) 0.0032(8) -0.0019(9)
O3 0.0266(9) 0.0168(8) 0.0160(8) -0.0001(9) -0.0007(8) 0.0043(6)
C3 0.0227(13) 0.0262(15) 0.0164(11) -0.0002(9) 0.0031(9) -0.0052(9)
C4 0.0258(14) 0.0332(15) 0.0117(11) 0.0008(11) 0.0013(9) 0.0014(10)
C5 0.0246(14) 0.0211(13) 0.0193(12) 0.0031(10) 0.0029(9) 0.0053(10)
C6 0.0179(14) 0.0159(11) 0.0166(11) 0.0009(9) 0.0005(9) -0.0001(9)
C7 0.0219(11) 0.0155(11) 0.0232(12) -0.0005(12) 0.0032(13) -0.0060(9)
C9 0.0118(11) 0.0143(11) 0.0143(10) 0.0000(9) -0.0012(9) -0.0014(8)
C8 0.0120(10) 0.0157(11) 0.0145(10) -0.0016(10) 0.0012(10) -0.0008(8)
C10 0.0202(10) 0.0147(10) 0.0142(9) -0.0016(11) -0.0007(9) -0.0002(8)
C11 0.0262(13) 0.0144(11) 0.0215(11) -0.0022(11) -0.0022(12) 0.0010(9)
C12 0.0245(13) 0.0250(14) 0.0171(11) 0.0027(11) 0.0003(10) -0.0074(9)
C13 0.0193(12) 0.0193(13) 0.0136(11) 0.0022(9) -0.0001(9) 0.0004(8)
C14 0.0162(11) 0.0189(13) 0.0195(11) -0.0034(10) 0.0019(8) -0.0004(10)
C15 0.0181(12) 0.0207(13) 0.0221(11) 0.0041(11) -0.0032(9) 0.0022(11)

loop_
_atom_type_symbol
_atom_type_description
_atom_type_scat_dispersion_real
_atom_type_scat_dispersion_imag
_atom_type_scat_source
C C 0.0033 0.0016 'International Tables Vol C Tables 4.2.6.8 and 6.1.1.4'
H H 0.0000 0.0000 'International Tables Vol C Tables 4.2.6.8 and 6.1.1.4'
N N 0.0061 0.0033 'International Tables Vol C Tables 4.2.6.8 and 6.1.1.4'
O O 0.0106 0.0060 'International Tables Vol C Tables 4.2.6.8 and 6.1.1.4'
Sn Sn -0.6537 1.4246 'International Tables Vol C Tables 4.2.6.8 and 6.1.1.4'

loop_
_geom_angle_atom_site_label_1
_geom_angle_atom_site_label_2
_geom_angle_atom_site_label_3
_geom_angle_site_symmetry_1
_geom_angle_site_symmetry_3
_geom_angle
_geom_angle_publ_flag
O2 Sn1 C15 . . 103.52(10) ?
O2 Sn1 C14 . . 102.79(9) ?
C15 Sn1 C14 . . 114.99(9) ?
O2 Sn1 C1 . . 89.72(8) ?
C15 Sn1 C1 . . 120.63(10) ?
C14 Sn1 C1 . . 117.77(10) ?
O2 Sn1 O1 . . 162.26(6) ?
C15 Sn1 O1 . . 84.40(9) ?
C14 Sn1 O1 . . 87.69(8) ?
C1 Sn1 O1 . . 72.66(7) ?
C7 O1 Sn1 . . 108.36(14) ?
C11 N1 C12 . . 116.3(2) ?
C6 C1 C2 . . 117.9(2) ?
C6 C1 Sn1 . . 124.02(17) ?
C2 C1 Sn1 . . 118.04(17) ?
C8 O2 Sn1 . . 115.89(14) ?
C3 C2 C1 . . 121.7(2) ?
C3 C2 C7 . . 120.6(2) ?
C1 C2 C7 . . 117.7(2) ?
C4 C3 C2 . . 119.4(2) ?
C4 C3 H3 . . 120.3 ?
C2 C3 H3 . . 120.3 ?
C3 C4 C5 . . 119.6(2) ?
C3 C4 H4 . . 120.2 ?
C5 C4 H4 . . 120.2 ?
C4 C5 C6 . . 120.8(2) ?
C4 C5 H5 . . 119.6 ?
C6 C5 H5 . . 119.6 ?
C1 C6 C5 . . 120.6(2) ?
C1 C6 H6 . . 119.7 ?
C5 C6 H6 . . 119.7 ?
O1 C7 C2 . . 123.2(2) ?
O1 C7 H7 . . 118.4 ?
C2 C7 H7 . . 118.4 ?
C10 C9 C13 . . 118.0(2) ?
C10 C9 C8 . . 121.27(19) ?
C13 C9 C8 . . 120.7(2) ?
O3 C8 O2 . . 124.0(2) ?
O3 C8 C9 . . 121.62(19) ?
O2 C8 C9 . . 114.41(18) ?
C11 C10 C9 . . 118.8(2) ?
C11 C10 H10 . . 120.6 ?
C9 C10 H10 . . 120.6 ?
N1 C11 C10 . . 124.0(2) ?
N1 C11 H11 . . 118.0 ?
C10 C11 H11 . . 118.0 ?
N1 C12 C13 . . 123.9(2) ?
N1 C12 H12 . . 118.0 ?
C13 C12 H12 . . 118.0 ?
C12 C13 C9 . . 118.9(2) ?
C12 C13 H13 . . 120.5 ?
C9 C13 H13 . . 120.5 ?
Sn1 C14 H14A . . 109.5 ?
Sn1 C14 H14B . . 109.5 ?
H14A C14 H14B . . 109.5 ?
Sn1 C14 H14C . . 109.5 ?
H14A C14 H14C . . 109.5 ?
H14B C14 H14C . . 109.5 ?
Sn1 C15 H15A . . 109.5 ?
Sn1 C15 H15B . . 109.5 ?
H15A C15 H15B . . 109.5 ?
Sn1 C15 H15C . . 109.5 ?
H15A C15 H15C . . 109.5 ?
H15B C15 H15C . . 109.5 ?

loop_
_geom_bond_atom_site_label_1
_geom_bond_atom_site_label_2
_geom_bond_site_symmetry_2
_geom_bond_distance
_geom_bond_publ_flag
Sn1 O2 . 2.0993(16) ?
Sn1 C15 . 2.117(2) ?
Sn1 C14 . 2.121(2) ?
Sn1 C1 . 2.137(2) ?
Sn1 O1 . 2.5385(16) ?
O1 C7 . 1.222(3) ?
N1 C11 . 1.334(3) ?
N1 C12 . 1.346(4) ?
C1 C6 . 1.388(3) ?
C1 C2 . 1.405(3) ?
O2 C8 . 1.302(2) ?
C2 C3 . 1.394(3) ?
C2 C7 . 1.457(3) ?
O3 C8 . 1.224(3) ?
C3 C4 . 1.383(4) ?
C3 H3 . 0.95 ?
C4 C5 . 1.389(4) ?
C4 H4 . 0.95 ?
C5 C6 . 1.394(3) ?
C5 H5 . 0.95 ?
C6 H6 . 0.95 ?
C7 H7 . 0.95 ?
C9 C10 . 1.388(3) ?
C9 C13 . 1.390(3) ?
C9 C8 . 1.499(3) ?
C10 C11 . 1.387(3) ?
C10 H10 . 0.95 ?
C11 H11 . 0.95 ?
C12 C13 . 1.378(4) ?
C12 H12 . 0.95 ?
C13 H13 . 0.95 ?
C14 H14A . 0.98 ?
C14 H14B . 0.98 ?
C14 H14C . 0.98 ?
C15 H15A . 0.98 ?
C15 H15B . 0.98 ?
C15 H15C . 0.98 ?

loop_
_geom_torsion_atom_site_label_1
_geom_torsion_atom_site_label_2
_geom_torsion_atom_site_label_3
_geom_torsion_atom_site_label_4
_geom_torsion_site_symmetry_1
_geom_torsion_site_symmetry_2
_geom_torsion_site_symmetry_3
_geom_torsion_site_symmetry_4
_geom_torsion
_geom_torsion_publ_flag
C6 C1 C2 C3 . . . . -0.5(4) ?
Sn1 C1 C2 C3 . . . . -178.02(18) ?
C6 C1 C2 C7 . . . . 179.4(2) ?
Sn1 C1 C2 C7 . . . . 1.9(3) ?
C1 C2 C3 C4 . . . . 0.4(4) ?
C7 C2 C3 C4 . . . . -179.5(2) ?
C2 C3 C4 C5 . . . . 0.1(4) ?
C3 C4 C5 C6 . . . . -0.6(4) ?
C2 C1 C6 C5 . . . . 0.0(4) ?
Sn1 C1 C6 C5 . . . . 177.40(19) ?
C4 C5 C6 C1 . . . . 0.5(4) ?
Sn1 O1 C7 C2 . . . . 2.5(3) ?
C3 C2 C7 O1 . . . . 176.7(3) ?
C1 C2 C7 O1 . . . . -3.2(4) ?
Sn1 O2 C8 O3 . . . . -3.3(4) ?
Sn1 O2 C8 C9 . . . . 176.01(16) ?
C10 C9 C8 O3 . . . . -168.3(3) ?
C13 C9 C8 O3 . . . . 12.8(4) ?
C10 C9 C8 O2 . . . . 12.4(4) ?
C13 C9 C8 O2 . . . . -166.6(2) ?
C13 C9 C10 C11 . . . . -0.2(4) ?
C8 C9 C10 C11 . . . . -179.1(2) ?
C12 N1 C11 C10 . . . . -0.2(4) ?
C9 C10 C11 N1 . . . . 0.7(4) ?
C11 N1 C12 C13 . . . . -0.9(4) ?
N1 C12 C13 C9 . . . . 1.4(4) ?
C10 C9 C13 C12 . . . . -0.8(4) ?
C8 C9 C13 C12 . . . . 178.2(2) ?
